data_4308449
loop_
_publ_author_name
'Alan F. Heyduk'
'Karen J. Blackmore'
'Nicole A. Ketterer'
'Joseph W. Ziller'

_publ_section_title
;
Azide Addition To Give a Tetra-azazirconacycle Complex
;
_journal_name_full 'Inorganic Chemistry'
_journal_page_first 468
_journal_page_last 470
_journal_paper_doi 10.1021/ic048560c
_journal_volume 44
_journal_year 2005
_chemical_formula_sum 'C24 H44 N4 Si4 Zr'
_chemical_formula_weight 592.21
_chemical_name_systematic
; 
 ? 
;
_space_group_IT_number 15
_symmetry_cell_setting monoclinic
_symmetry_space_group_name_Hall '-C 2yc'
_symmetry_space_group_name_H-M 'C 1 2/c 1'
_atom_sites_solution_hydrogens mixed
_atom_sites_solution_primary direct
_atom_sites_solution_secondary difmap
_audit_creation_method SHELXTL
_cell_angle_alpha 90.00
_cell_angle_beta 90.082(4)
_cell_angle_gamma 90.00
_cell_formula_units_Z 4
_cell_length_a 15.362(4)
_cell_length_b 14.093(4)
_cell_length_c 14.677(4)
_cell_measurement_temperature 163(2)
_cell_volume 3177.5(15)
_computing_cell_refinement 'Bruker SMART/SAINT'
_computing_data_collection 'Bruker SMART'
_computing_data_reduction 'Bruker SAINT'
_computing_molecular_graphics 'Bruker SHELXTL'
_computing_publication_material 'Bruker SHELXTL'
_computing_structure_refinement 'Bruker SHELXTL'
_computing_structure_solution 'Bruker SHELXTL'
_diffrn_ambient_temperature 163(2)
_diffrn_measured_fraction_theta_full 0.979
_diffrn_measured_fraction_theta_max 0.979
_diffrn_measurement_device_type 'CCD area detector'
_diffrn_measurement_method 'omega scans'
_diffrn_radiation_monochromator graphite
_diffrn_radiation_source 'sealed tube'
_diffrn_radiation_type MoK\a
_diffrn_radiation_wavelength 0.71073
_diffrn_reflns_av_R_equivalents 0.0238
_diffrn_reflns_av_sigmaI/netI 0.0184
_diffrn_reflns_limit_h_max 20
_diffrn_reflns_limit_h_min -20
_diffrn_reflns_limit_k_max 18
_diffrn_reflns_limit_k_min -18
_diffrn_reflns_limit_l_max 19
_diffrn_reflns_limit_l_min -18
_diffrn_reflns_number 16631
_diffrn_reflns_theta_full 28.31
_diffrn_reflns_theta_max 28.31
_diffrn_reflns_theta_min 1.39
_diffrn_standards_decay_% '< 1.0'
_diffrn_standards_interval_count 'initial 50 frames recollected'
_diffrn_standards_number '50 frames'
_exptl_absorpt_coefficient_mu 0.515
_exptl_absorpt_correction_T_max 0.8692
_exptl_absorpt_correction_T_min 0.8205
_exptl_absorpt_correction_type multi-scan
_exptl_absorpt_process_details 'Bruker SADABS'
_exptl_crystal_colour yellow
_exptl_crystal_density_diffrn 1.238
_exptl_crystal_density_meas ?
_exptl_crystal_density_method 'not measured'
_exptl_crystal_description irregular
_exptl_crystal_F_000 1248
_exptl_crystal_size_max 0.40
_exptl_crystal_size_mid 0.35
_exptl_crystal_size_min 0.28
_refine_diff_density_max 0.344
_refine_diff_density_min -0.238
_refine_diff_density_rms 0.047
_refine_ls_extinction_method none
_refine_ls_goodness_of_fit_ref 1.094
_refine_ls_hydrogen_treatment mixed
_refine_ls_matrix_type full
_refine_ls_number_parameters 227
_refine_ls_number_reflns 3860
_refine_ls_number_restraints 0
_refine_ls_restrained_S_all 1.094
_refine_ls_R_factor_all 0.0200
_refine_ls_R_factor_gt 0.0192
_refine_ls_shift/su_max 0.001
_refine_ls_shift/su_mean 0.000
_refine_ls_structure_factor_coef Fsqd
_refine_ls_weighting_details 'calc w=1/[\s^2^(Fo^2^)+(0.0301P)^2^+1.2062P] where P=(Fo^2^+2Fc^2^)/3'
_refine_ls_weighting_scheme calc
_refine_ls_wR_factor_gt 0.0528
_refine_ls_wR_factor_ref 0.0534
_reflns_number_gt 3776
_reflns_number_total 3860
_reflns_threshold_expression >2sigma(I)
_cod_data_source_file ic048560csi20041014_020011_1.cif
_cod_data_source_block afh5
_cod_depositor_comments
;
The following automatic conversions were performed:
'_symmetry_cell_setting' value 'Monoclinic' changed to 'monoclinic'
according to '/home/saulius/struct/CIF-dictionaries/cif_core.dic'
dictionary named 'cif_core.dic' version 2.4.1 from 2010-06-29.

Automatic conversion script
Id: cif_fix_enum 1527 2010-12-29 10:47:43Z saulius 

The following automatic conversions were performed:

'_exptl_crystal_density_meas' value 'n/a' was changed to '?' - the
value is perceived as not measured.

Automatic conversion script
Id: cif_fix_values 3008 2015-01-20 13:52:24Z robertas 

The following automatic conversions were performed:

'_atom_sites_solution_hydrogens' value 'difmap & geom' was changed to
'mixed'.

Automatic conversion script
Id: cif_fix_values 6452 2018-10-05 10:23:21Z andrius 
;
_cod_original_cell_volume 3177.6(13)
_cod_database_code 4308449

loop_
_symmetry_equiv_pos_as_xyz
'x, y, z'
'-x, y, -z+1/2'
'x+1/2, y+1/2, z'
'-x+1/2, y+1/2, -z+1/2'
'-x, -y, -z'
'x, -y, z-1/2'
'-x+1/2, -y+1/2, -z'
'x+1/2, -y+1/2, z-1/2'

loop_
_atom_site_label
_atom_site_type_symbol
_atom_site_fract_x
_atom_site_fract_y
_atom_site_fract_z
_atom_site_U_iso_or_equiv
_atom_site_adp_type
_atom_site_occupancy
_atom_site_symmetry_multiplicity
_atom_site_calc_flag
_atom_site_refinement_flags
_atom_site_disorder_assembly
_atom_site_disorder_group
Zr1 Zr 0.0000 0.341715(10) 0.2500 0.02005(5) Uani 1 2 d S . .
Si1 Si 0.01145(3) 0.24788(3) 0.03973(3) 0.02415(9) Uani 1 1 d . . .
Si2 Si 0.20101(3) 0.43609(3) 0.26821(3) 0.02681(11) Uani 1 1 d . . .
N1 N 0.00794(10) 0.23128(7) 0.15720(8) 0.0212(2) Uani 1 1 d . . .
N2 N 0.08903(7) 0.45214(7) 0.25789(11) 0.0197(2) Uani 1 1 d . . .
C1 C 0.00424(12) 0.14174(8) 0.20170(9) 0.0184(2) Uani 1 1 d . . .
C2 C 0.00883(11) 0.05527(9) 0.15612(10) 0.0222(3) Uani 1 1 d . . .
C3 C 0.00460(13) -0.03047(8) 0.20331(10) 0.0248(3) Uani 1 1 d . . .
C4 C 0.04625(7) 0.54126(8) 0.25459(12) 0.0157(2) Uani 1 1 d . . .
C5 C 0.08986(8) 0.62777(9) 0.25891(12) 0.0201(3) Uani 1 1 d . . .
C6 C 0.04476(8) 0.71348(8) 0.25452(14) 0.0234(3) Uani 1 1 d . . .
C7 C 0.01472(18) 0.37954(12) 0.02515(13) 0.0431(5) Uani 1 1 d . . .
C8 C 0.11189(14) 0.19677(16) -0.01119(14) 0.0357(4) Uani 1 1 d . . .
C9 C -0.08932(14) 0.20094(19) -0.01499(15) 0.0394(5) Uani 1 1 d . . .
C10 C 0.26059(15) 0.48832(19) 0.1701(2) 0.0483(5) Uani 1 1 d . . .
C11 C 0.21399(12) 0.30348(13) 0.26708(18) 0.0443(6) Uani 1 1 d . . .
C12 C 0.24314(13) 0.48331(17) 0.37875(18) 0.0470(5) Uani 1 1 d . . .
H12A H 0.2107 0.4547 0.4292 0.070 Uiso 1 1 calc R . .
H12B H 0.2358 0.5524 0.3802 0.070 Uiso 1 1 calc R . .
H12C H 0.3050 0.4676 0.3848 0.070 Uiso 1 1 calc R . .
H2 H 0.0169(12) 0.0532(11) 0.0930(13) 0.022(4) Uiso 1 1 d . . .
H3 H 0.0069(16) -0.0876(13) 0.1711(12) 0.031(5) Uiso 1 1 d . . .
H5 H 0.1494(11) 0.6297(11) 0.2657(13) 0.024(4) Uiso 1 1 d . . .
H6 H 0.0773(12) 0.7699(14) 0.2612(17) 0.034(5) Uiso 1 1 d . . .
H7A H -0.0363(17) 0.412(2) 0.0535(19) 0.056(8) Uiso 1 1 d . . .
H7B H 0.0171(19) 0.3975(18) -0.0395(17) 0.060(8) Uiso 1 1 d . . .
H7C H 0.0725(17) 0.402(2) 0.0461(18) 0.050(7) Uiso 1 1 d . . .
H8A H 0.1197(19) 0.227(2) -0.069(2) 0.068(9) Uiso 1 1 d . . .
H8B H 0.115(2) 0.128(3) -0.016(2) 0.078(11) Uiso 1 1 d . . .
H8C H 0.1601(17) 0.2208(18) 0.0176(16) 0.041(6) Uiso 1 1 d . . .
H9A H -0.139(2) 0.232(2) 0.012(2) 0.079(10) Uiso 1 1 d . . .
H9B H -0.096(2) 0.142(3) -0.005(3) 0.075(12) Uiso 1 1 d . . .
H9C H -0.0938(16) 0.210(2) -0.0772(19) 0.050(7) Uiso 1 1 d . . .
H10A H 0.320(2) 0.472(2) 0.165(2) 0.088(10) Uiso 1 1 d . . .
H10B H 0.246(2) 0.458(2) 0.114(3) 0.074(10) Uiso 1 1 d . . .
H10C H 0.252(3) 0.549(3) 0.163(3) 0.107(14) Uiso 1 1 d . . .
H11A H 0.2697(17) 0.2816(17) 0.2863(16) 0.052(7) Uiso 1 1 d . . .
H11B H 0.2011(19) 0.275(2) 0.203(2) 0.062(8) Uiso 1 1 d . . .
H11C H 0.179(2) 0.274(3) 0.311(2) 0.092(12) Uiso 1 1 d . . .

loop_
_atom_site_aniso_label
_atom_site_aniso_U_11
_atom_site_aniso_U_22
_atom_site_aniso_U_33
_atom_site_aniso_U_23
_atom_site_aniso_U_13
_atom_site_aniso_U_12
Zr1 0.02570(9) 0.00846(8) 0.02598(9) 0.000 -0.00159(13) 0.000
Si1 0.0336(2) 0.01842(17) 0.02038(18) 0.00233(13) -0.00026(17) 0.00290(17)
Si2 0.01690(17) 0.02347(19) 0.0401(3) -0.00097(17) -0.00112(17) 0.00534(13)
N1 0.0299(6) 0.0124(4) 0.0214(5) 0.0019(4) -0.0015(5) 0.0004(5)
N2 0.0177(4) 0.0127(4) 0.0286(6) -0.0010(5) -0.0009(5) 0.0032(4)
C1 0.0193(5) 0.0125(5) 0.0233(6) 0.0012(4) -0.0023(7) -0.0012(6)
C2 0.0263(7) 0.0161(5) 0.0243(6) -0.0028(5) 0.0012(6) 0.0005(6)
C3 0.0306(7) 0.0116(5) 0.0322(7) -0.0048(5) 0.0026(7) 0.0010(7)
C4 0.0169(5) 0.0122(5) 0.0180(6) 0.0005(6) 0.0006(6) 0.0015(4)
C5 0.0180(5) 0.0163(5) 0.0260(7) -0.0006(6) 0.0001(6) -0.0023(4)
C6 0.0288(7) 0.0110(5) 0.0303(7) -0.0012(7) 0.0021(7) -0.0040(5)
C7 0.0738(17) 0.0241(7) 0.0314(8) 0.0082(6) 0.0063(10) 0.0058(9)
C8 0.0369(10) 0.0390(11) 0.0312(9) 0.0027(8) 0.0065(7) 0.0051(8)
C9 0.0400(10) 0.0507(14) 0.0275(9) -0.0035(9) -0.0064(8) 0.0046(9)
C10 0.0306(9) 0.0509(13) 0.0634(15) 0.0042(12) 0.0180(9) 0.0040(9)
C11 0.0295(8) 0.0281(8) 0.0752(18) -0.0014(9) -0.0029(9) 0.0139(7)
C12 0.0325(9) 0.0521(13) 0.0563(14) -0.0062(11) -0.0194(9) 0.0050(9)

loop_
_atom_type_symbol
_atom_type_description
_atom_type_scat_dispersion_real
_atom_type_scat_dispersion_imag
_atom_type_scat_source
C C 0.0033 0.0016 'International Tables Vol C Tables 4.2.6.8 and 6.1.1.4'
H H 0.0000 0.0000 'International Tables Vol C Tables 4.2.6.8 and 6.1.1.4'
N N 0.0061 0.0033 'International Tables Vol C Tables 4.2.6.8 and 6.1.1.4'
Si Si 0.0817 0.0704 'International Tables Vol C Tables 4.2.6.8 and 6.1.1.4'
Zr Zr -2.9673 0.5597 'International Tables Vol C Tables 4.2.6.8 and 6.1.1.4'

loop_
_geom_angle_atom_site_label_1
_geom_angle_atom_site_label_2
_geom_angle_atom_site_label_3
_geom_angle
_geom_angle_site_symmetry_1
_geom_angle_site_symmetry_3
_geom_angle_publ_flag
N1 Zr1 N1 82.62(6) 2 . ?
N1 Zr1 N2 124.10(6) 2 2 ?
N1 Zr1 N2 124.48(5) . 2 ?
N1 Zr1 N2 124.48(5) 2 . ?
N1 Zr1 N2 124.10(6) . . ?
N2 Zr1 N2 82.81(6) 2 . ?
N1 Si1 C8 111.88(9) . . ?
N1 Si1 C9 110.62(9) . . ?
C8 Si1 C9 112.22(9) . . ?
N1 Si1 C7 104.34(7) . . ?
C8 Si1 C7 108.42(11) . . ?
C9 Si1 C7 109.00(11) . . ?
N2 Si2 C10 111.62(10) . . ?
N2 Si2 C12 111.73(8) . . ?
C10 Si2 C12 111.17(13) . . ?
N2 Si2 C11 103.49(7) . . ?
C10 Si2 C11 109.54(12) . . ?
C12 Si2 C11 108.98(11) . . ?
C1 N1 Si1 125.13(9) . . ?
C1 N1 Zr1 111.23(8) . . ?
Si1 N1 Zr1 123.51(6) . . ?
C4 N2 Si2 125.14(8) . . ?
C4 N2 Zr1 110.92(8) . . ?
Si2 N2 Zr1 123.94(6) . . ?
C2 C1 N1 123.64(12) . . ?
C2 C1 C1 118.90(8) . 2 ?
N1 C1 C1 117.46(7) . 2 ?
C1 C2 C3 121.17(13) . . ?
C3 C3 C2 119.93(8) 2 . ?
C5 C4 N2 123.43(10) . . ?
C5 C4 C4 118.89(7) . 2 ?
N2 C4 C4 117.67(6) . 2 ?
C4 C5 C6 121.17(11) . . ?
C6 C6 C5 119.94(7) 2 . ?

loop_
_geom_bond_atom_site_label_1
_geom_bond_atom_site_label_2
_geom_bond_distance
_geom_bond_site_symmetry_2
_geom_bond_publ_flag
Zr1 N1 2.0719(12) 2 ?
Zr1 N1 2.0719(12) . ?
Zr1 N2 2.0748(11) 2 ?
Zr1 N2 2.0749(11) . ?
Si1 N1 1.7409(12) . ?
Si1 C8 1.860(2) . ?
Si1 C9 1.864(2) . ?
Si1 C7 1.8685(18) . ?
Si2 N2 1.7414(11) . ?
Si2 C10 1.859(2) . ?
Si2 C12 1.868(2) . ?
Si2 C11 1.8796(18) . ?
N1 C1 1.4221(15) . ?
N2 C4 1.4182(14) . ?
C1 C2 1.3920(17) . ?
C1 C1 1.424(3) 2 ?
C2 C3 1.3944(18) . ?
C3 C3 1.378(3) 2 ?
C4 C5 1.3926(16) . ?
C4 C4 1.427(2) 2 ?
C5 C6 1.3940(17) . ?
C6 C6 1.381(3) 2 ?
